data_7039094
loop_
_publ_author_name
'Postle, Shawn'
'Podgorny, Vitali'
'Stephan, Douglas W.'

_publ_section_title
;
 Electrophilic phosphonium cations (EPCs) with perchlorinated-aryl
 substituents: towards air-stable phosphorus-based Lewis acid catalysts.
;
_journal_issue 37
_journal_name_full 'Dalton transactions (Cambridge, England : 2003)'
_journal_page_first 14651
_journal_page_last 14657
_journal_paper_doi 10.1039/c6dt01339b
_journal_volume 45
_journal_year 2016
_chemical_formula_sum 'C42 H5 B Cl10 F21 O0 P'
_chemical_formula_weight 1304.74
_chemical_name_systematic
; 
 ? 
;
_space_group_IT_number 14
_symmetry_cell_setting monoclinic
_symmetry_space_group_name_Hall '-P 2yn'
_symmetry_space_group_name_H-M 'P 1 21/n 1'
_atom_sites_solution_hydrogens geom
_atom_sites_solution_primary direct
_atom_sites_solution_secondary difmap
_audit_creation_method SHELXL-97
_audit_update_record
;
2016-04-04 deposited with the CCDC.
2016-04-25 downloaded from the CCDC.
;
_cell_angle_alpha 90.00
_cell_angle_beta 100.528(2)
_cell_angle_gamma 90.00
_cell_formula_units_Z 4
_cell_length_a 11.8072(4)
_cell_length_b 20.1065(8)
_cell_length_c 21.8370(7)
_cell_measurement_reflns_used 4852
_cell_measurement_temperature 150(2)
_cell_measurement_theta_max 22.06
_cell_measurement_theta_min 2.95
_cell_volume 5096.9(3)
_computing_structure_refinement 'SHELXL-97 (Sheldrick, 2008)'
_computing_structure_solution 'SHELXS-97 (Sheldrick, 2008)'
_diffrn_ambient_temperature 150(2)
_diffrn_measured_fraction_theta_full 0.999
_diffrn_measured_fraction_theta_max 0.999
_diffrn_measurement_device_type 'Bruker APEX-II CCD'
_diffrn_measurement_method '\f and \w scans'
_diffrn_radiation_monochromator graphite
_diffrn_radiation_source 'fine-focus sealed tube'
_diffrn_radiation_type MoK\a
_diffrn_radiation_wavelength 0.71073
_diffrn_reflns_av_R_equivalents 0.1077
_diffrn_reflns_av_sigmaI/netI 0.1674
_diffrn_reflns_limit_h_max 12
_diffrn_reflns_limit_h_min -15
_diffrn_reflns_limit_k_max 26
_diffrn_reflns_limit_k_min -26
_diffrn_reflns_limit_l_max 28
_diffrn_reflns_limit_l_min -27
_diffrn_reflns_number 46119
_diffrn_reflns_theta_full 27.50
_diffrn_reflns_theta_max 27.50
_diffrn_reflns_theta_min 2.03
_exptl_absorpt_coefficient_mu 0.688
_exptl_absorpt_correction_T_max 0.9344
_exptl_absorpt_correction_T_min 0.8747
_exptl_crystal_colour colourless
_exptl_crystal_density_diffrn 1.700
_exptl_crystal_density_method 'not measured'
_exptl_crystal_description block
_exptl_crystal_F_000 2544
_exptl_crystal_size_max 0.20
_exptl_crystal_size_mid 0.10
_exptl_crystal_size_min 0.10
_refine_diff_density_max 0.419
_refine_diff_density_min -0.433
_refine_diff_density_rms 0.100
_refine_ls_extinction_method none
_refine_ls_goodness_of_fit_ref 0.603
_refine_ls_hydrogen_treatment mixed
_refine_ls_matrix_type full
_refine_ls_number_parameters 676
_refine_ls_number_reflns 11706
_refine_ls_number_restraints 0
_refine_ls_restrained_S_all 0.603
_refine_ls_R_factor_all 0.1131
_refine_ls_R_factor_gt 0.0431
_refine_ls_shift/su_max 0.000
_refine_ls_shift/su_mean 0.000
_refine_ls_structure_factor_coef Fsqd
_refine_ls_weighting_details 'calc w=1/[\s^2^(Fo^2^)+(0.0632P)^2^+0.0000P] where P=(Fo^2^+2Fc^2^)/3'
_refine_ls_weighting_scheme calc
_refine_ls_wR_factor_gt 0.0872
_refine_ls_wR_factor_ref 0.1043
_reflns_number_gt 5178
_reflns_number_total 11706
_reflns_threshold_expression >2sigma(I)
_cod_data_source_file c6dt01339b2.cif
_cod_data_source_block sp019_0m_sqd
_cod_depositor_comments
;
The following automatic conversions were performed:

'_symmetry_cell_setting' value 'Monoclinic' changed to 'monoclinic'
according to
/usr/data/users/saulius/crontab/automatic-downloads/rss-feeds/RSC/lib/dictionaries/cif_core.dic
dictionary named 'cif_core.dic' version 2.4.2 from 2011-04-26.

Automatic conversion script
Id: cif_fix_values 4268 2015-11-12 08:31:59Z antanas 

 Adding full bibliography for 7039093--7039097.cif.
;
_cod_original_sg_symbol_H-M P2(1)/n
_cod_database_code 7039094
_platon_squeeze_void_probe_radius 1.20

loop_
_symmetry_equiv_pos_as_xyz
'x, y, z'
'-x+1/2, y+1/2, -z+1/2'
'-x, -y, -z'
'x-1/2, -y-1/2, z-1/2'

loop_
_atom_site_label
_atom_site_type_symbol
_atom_site_fract_x
_atom_site_fract_y
_atom_site_fract_z
_atom_site_U_iso_or_equiv
_atom_site_adp_type
_atom_site_occupancy
_atom_site_symmetry_multiplicity
_atom_site_calc_flag
_atom_site_refinement_flags
Cl1 Cl 0.34036(8) 0.04551(5) 0.41762(5) 0.0408(3) Uani 1 1 d .
Cl2 Cl -0.02175(10) 0.47837(5) 0.20655(5) 0.0549(3) Uani 1 1 d .
Cl3 Cl 0.08568(7) 0.16303(5) 0.21844(4) 0.0268(2) Uani 1 1 d .
Cl4 Cl 0.00936(9) 0.28870(5) 0.37985(4) 0.0392(3) Uani 1 1 d .
Cl5 Cl -0.16037(8) 0.23322(5) 0.13696(4) 0.0350(2) Uani 1 1 d .
Cl6 Cl -0.13017(9) 0.37921(5) 0.10477(4) 0.0408(3) Uani 1 1 d .
Cl7 Cl 0.06470(9) 0.43014(5) 0.34218(5) 0.0446(3) Uani 1 1 d .
Cl8 Cl -0.09554(8) 0.11242(6) 0.42367(4) 0.0435(3) Uani 1 1 d .
Cl9 Cl 0.13307(8) 0.04967(5) 0.48589(4) 0.0390(2) Uani 1 1 d .
Cl10 Cl 0.31790(8) 0.10385(5) 0.28362(4) 0.0356(2) Uani 1 1 d .
P1 P -0.11740(7) 0.18525(5) 0.28582(4) 0.0222(2) Uani 1 1 d .
F1 F 1.37783(17) 0.05292(11) 0.06800(9) 0.0376(5) Uani 1 1 d .
F2 F 0.53999(17) 0.16332(11) 0.04126(9) 0.0385(6) Uani 1 1 d .
F3 F 1.15853(18) 0.44825(10) -0.05379(10) 0.0404(6) Uani 1 1 d .
F4 F 1.11823(18) 0.38553(11) 0.05095(9) 0.0389(6) Uani 1 1 d .
F5 F 1.02631(16) 0.26441(10) 0.04392(8) 0.0295(5) Uani 1 1 d .
F6 F 1.01934(16) 0.26377(10) -0.17407(8) 0.0287(5) Uani 1 1 d .
F7 F 1.10781(17) 0.38470(10) -0.16529(9) 0.0342(5) Uani 1 1 d .
F8 F 1.01044(16) 0.04572(10) -0.11992(9) 0.0313(5) Uani 1 1 d .
F9 F 0.91099(17) 0.00045(11) -0.22951(9) 0.0388(5) Uani 1 1 d .
F10 F 0.78860(16) 0.24388(9) -0.15760(8) 0.0275(5) Uani 1 1 d .
F11 F 0.68830(16) 0.19527(10) -0.26758(9) 0.0333(5) Uani 1 1 d .
F12 F 0.74864(19) 0.07376(11) -0.30583(9) 0.0464(6) Uani 1 1 d .
F13 F 1.00154(17) 0.12259(10) 0.07031(8) 0.0342(5) Uani 1 1 d .
F14 F 1.16673(16) 0.15460(10) -0.11024(8) 0.0309(5) Uani 1 1 d .
F15 F 1.19509(18) 0.06471(11) 0.12573(9) 0.0402(6) Uani 1 1 d .
F16 F 0.80691(15) 0.29754(9) -0.03195(8) 0.0260(5) Uani 1 1 d .
F17 F 0.65765(19) 0.05203(11) 0.01729(9) 0.0427(6) Uani 1 1 d .
F18 F 0.85040(18) 0.06275(10) -0.02879(9) 0.0348(5) Uani 1 1 d .
F19 F 0.61906(16) 0.28517(10) 0.01523(9) 0.0329(5) Uani 1 1 d .
F20 F -0.19256(16) 0.20600(10) 0.33325(8) 0.0308(5) Uani 1 1 d .
C1 C 1.2792(3) 0.08109(18) 0.03746(17) 0.0289(9) Uani 1 1 d .
C2 C 1.1868(3) 0.08710(18) 0.06678(15) 0.0291(9) Uani 1 1 d .
C3 C 1.0865(3) 0.11638(18) 0.03627(15) 0.0270(8) Uani 1 1 d .
C4 C 1.0714(3) 0.14031(16) -0.02467(14) 0.0204(8) Uani 1 1 d .
C5 C 0.8440(3) 0.18036(18) -0.03073(14) 0.0224(8) Uani 1 1 d .
C6 C 0.7781(3) 0.23451(17) -0.01922(14) 0.0208(8) Uani 1 1 d .
C7 C 0.6783(3) 0.22949(19) 0.00549(15) 0.0255(8) Uani 1 1 d .
C8 C 0.6380(3) 0.16864(19) 0.01881(14) 0.0257(8) Uani 1 1 d .
C9 C 1.1134(3) 0.38675(18) -0.05714(17) 0.0266(8) Uani 1 1 d .
C10 C 1.0918(3) 0.35490(18) -0.00527(16) 0.0244(8) Uani 1 1 d .
C11 C 1.0441(3) 0.29271(18) -0.01016(15) 0.0229(8) Uani 1 1 d .
C12 C 1.0133(3) 0.25755(16) -0.06573(15) 0.0196(7) Uani 1 1 d .
C13 C 1.0397(3) 0.29193(17) -0.11655(15) 0.0202(8) Uani 1 1 d .
C14 C 1.0873(3) 0.35418(18) -0.11296(16) 0.0255(8) Uani 1 1 d .
C15 C 0.9090(3) 0.14906(16) -0.13261(14) 0.0193(7) Uani 1 1 d .
C16 C 0.9331(3) 0.08712(17) -0.15431(15) 0.0220(8) Uani 1 1 d .
C17 C 0.8814(3) 0.06153(18) -0.21111(16) 0.0270(8) Uani 1 1 d .
C18 C 0.7995(3) 0.09770(19) -0.24952(15) 0.0273(9) Uani 1 1 d .
C19 C 0.7703(3) 0.15934(18) -0.23032(16) 0.0254(8) Uani 1 1 d .
C20 C 0.8237(3) 0.18286(17) -0.17366(15) 0.0214(8) Uani 1 1 d .
C21 C 1.2708(3) 0.10333(18) -0.02220(16) 0.0248(8) Uani 1 1 d .
C23 C 1.1693(3) 0.13231(18) -0.05096(15) 0.0253(8) Uani 1 1 d .
C24 C 0.6972(3) 0.11249(19) 0.00655(15) 0.0286(9) Uani 1 1 d .
C25 C 0.7979(3) 0.11972(18) -0.01733(15) 0.0252(8) Uani 1 1 d .
C26 C 0.2146(3) 0.08192(17) 0.38291(15) 0.0252(8) Uani 1 1 d .
C27 C 0.2056(3) 0.10852(18) 0.32275(16) 0.0241(8) Uani 1 1 d .
C28 C 0.1024(3) 0.13728(17) 0.29470(14) 0.0218(8) Uani 1 1 d .
C29 C 0.0090(3) 0.14244(17) 0.32574(15) 0.0212(8) Uani 1 1 d .
C30 C -0.0826(3) 0.26565(18) 0.25820(14) 0.0223(8) Uani 1 1 d .
C31 C -0.1087(3) 0.28721(18) 0.19630(15) 0.0237(8) Uani 1 1 d .
C32 C -0.0903(3) 0.35297(19) 0.18081(16) 0.0275(9) Uani 1 1 d .
C33 C -0.0412(3) 0.39752(18) 0.22600(17) 0.0287(9) Uani 1 1 d .
C34 C -0.2062(3) 0.13152(18) 0.23450(15) 0.0239(8) Uani 1 1 d .
C35 C -0.1630(3) 0.07276(19) 0.21483(17) 0.0319(9) Uani 1 1 d .
H35 H -0.0846 0.0611 0.2289 0.038 Uiso 1 1 calc R
C36 C -0.2345(3) 0.0311(2) 0.17456(18) 0.0395(10) Uani 1 1 d .
H36 H -0.2055 -0.0093 0.1608 0.047 Uiso 1 1 calc R
C37 C -0.3483(3) 0.0485(2) 0.15455(16) 0.0365(10) Uani 1 1 d .
H37 H -0.3970 0.0207 0.1260 0.044 Uiso 1 1 calc R
C38 C -0.3917(3) 0.1058(2) 0.17555(16) 0.0354(10) Uani 1 1 d .
H38 H -0.4709 0.1162 0.1624 0.042 Uiso 1 1 calc R
C39 C -0.3221(3) 0.1485(2) 0.21544(16) 0.0310(9) Uani 1 1 d .
H39 H -0.3522 0.1883 0.2295 0.037 Uiso 1 1 calc R
C40 C -0.0308(3) 0.31230(18) 0.30330(15) 0.0244(8) Uani 1 1 d .
C41 C -0.0071(3) 0.37674(18) 0.28698(16) 0.0282(9) Uani 1 1 d .
C42 C 0.0193(3) 0.11407(18) 0.38531(15) 0.0242(8) Uani 1 1 d .
C43 C 0.1206(3) 0.08432(17) 0.41341(15) 0.0262(8) Uani 1 1 d .
B1 B 0.9596(3) 0.1815(2) -0.06362(17) 0.0215(9) Uani 1 1 d .
F0AA F 1.35961(16) 0.09608(11) -0.05264(9) 0.0357(5) Uani 1 1 d .

loop_
_atom_site_aniso_label
_atom_site_aniso_U_11
_atom_site_aniso_U_22
_atom_site_aniso_U_33
_atom_site_aniso_U_23
_atom_site_aniso_U_13
_atom_site_aniso_U_12
Cl1 0.0307(5) 0.0365(6) 0.0501(6) 0.0076(5) -0.0062(4) 0.0077(5)
Cl2 0.0752(8) 0.0248(6) 0.0662(8) 0.0047(5) 0.0170(6) -0.0060(6)
Cl3 0.0309(5) 0.0276(5) 0.0231(5) 0.0001(4) 0.0078(4) 0.0031(4)
Cl4 0.0540(6) 0.0342(6) 0.0218(5) -0.0078(4) -0.0130(4) 0.0097(5)
Cl5 0.0479(6) 0.0384(6) 0.0159(4) -0.0020(4) -0.0014(4) -0.0100(5)
Cl6 0.0525(6) 0.0412(7) 0.0293(5) 0.0123(5) 0.0087(4) 0.0087(5)
Cl7 0.0426(6) 0.0318(6) 0.0541(7) -0.0204(5) -0.0049(5) -0.0015(5)
Cl8 0.0342(6) 0.0659(8) 0.0324(5) 0.0183(5) 0.0117(4) 0.0078(5)
Cl9 0.0448(6) 0.0403(6) 0.0284(5) 0.0143(4) -0.0030(4) 0.0022(5)
Cl10 0.0247(5) 0.0372(6) 0.0460(6) -0.0019(5) 0.0095(4) 0.0042(4)
P1 0.0222(5) 0.0254(6) 0.0181(5) -0.0008(4) 0.0012(4) 0.0026(4)
F1 0.0334(12) 0.0345(14) 0.0384(13) 0.0051(10) -0.0106(9) 0.0085(10)
F2 0.0291(12) 0.0521(16) 0.0366(12) 0.0032(11) 0.0120(9) -0.0047(11)
F3 0.0473(14) 0.0217(13) 0.0533(14) -0.0051(10) 0.0120(11) -0.0137(11)
F4 0.0495(14) 0.0346(14) 0.0316(12) -0.0161(10) 0.0049(10) -0.0129(11)
F5 0.0387(12) 0.0298(13) 0.0199(11) -0.0032(9) 0.0053(9) -0.0043(10)
F6 0.0392(12) 0.0253(12) 0.0225(11) -0.0016(9) 0.0078(9) -0.0033(10)
F7 0.0411(13) 0.0255(13) 0.0389(12) 0.0054(10) 0.0148(10) -0.0034(10)
F8 0.0361(12) 0.0191(12) 0.0344(12) -0.0017(9) -0.0047(9) 0.0075(10)
F9 0.0456(13) 0.0258(13) 0.0414(13) -0.0175(10) -0.0021(10) 0.0067(11)
F10 0.0339(12) 0.0186(12) 0.0287(11) -0.0006(9) 0.0022(9) 0.0054(9)
F11 0.0297(12) 0.0358(14) 0.0299(12) 0.0050(10) -0.0064(9) 0.0033(10)
F12 0.0564(15) 0.0400(15) 0.0343(13) -0.0142(11) -0.0142(11) 0.0019(12)
F13 0.0440(13) 0.0392(14) 0.0199(11) 0.0048(10) 0.0072(9) 0.0088(11)
F14 0.0315(11) 0.0367(14) 0.0246(11) 0.0076(9) 0.0049(9) 0.0046(10)
F15 0.0540(14) 0.0412(15) 0.0227(12) 0.0084(10) -0.0006(10) 0.0114(11)
F16 0.0280(11) 0.0196(12) 0.0307(11) 0.0010(9) 0.0062(9) -0.0005(9)
F17 0.0562(15) 0.0305(14) 0.0446(14) 0.0010(11) 0.0179(11) -0.0160(12)
F18 0.0523(14) 0.0148(12) 0.0407(13) -0.0011(9) 0.0174(10) -0.0007(10)
F19 0.0300(12) 0.0339(14) 0.0349(12) 0.0018(10) 0.0063(9) 0.0102(10)
F20 0.0305(11) 0.0397(14) 0.0230(11) -0.0014(9) 0.0064(8) 0.0055(10)
C1 0.029(2) 0.022(2) 0.032(2) 0.0002(17) -0.0040(16) 0.0018(17)
C2 0.048(2) 0.022(2) 0.0152(19) 0.0018(15) -0.0018(16) 0.0006(18)
C3 0.034(2) 0.026(2) 0.021(2) -0.0023(16) 0.0049(16) -0.0009(17)
C4 0.030(2) 0.0117(19) 0.0174(18) 0.0003(14) -0.0015(14) -0.0014(15)
C5 0.0282(19) 0.023(2) 0.0142(17) -0.0002(15) -0.0007(14) -0.0026(16)
C6 0.0243(19) 0.018(2) 0.0182(18) 0.0016(15) -0.0005(14) -0.0021(16)
C7 0.029(2) 0.026(2) 0.0190(19) -0.0045(16) -0.0036(14) 0.0028(17)
C8 0.026(2) 0.034(2) 0.0160(18) -0.0014(16) 0.0007(14) -0.0069(18)
C9 0.0232(19) 0.017(2) 0.039(2) -0.0011(17) 0.0060(16) -0.0044(16)
C10 0.0207(19) 0.025(2) 0.026(2) -0.0060(16) 0.0003(14) -0.0008(16)
C11 0.0212(18) 0.025(2) 0.0226(19) 0.0006(16) 0.0034(14) -0.0017(16)
C12 0.0208(18) 0.0154(19) 0.0220(18) -0.0014(15) 0.0023(14) 0.0008(15)
C13 0.0210(18) 0.018(2) 0.0206(19) 0.0010(15) 0.0016(14) 0.0030(15)
C14 0.028(2) 0.021(2) 0.030(2) 0.0074(17) 0.0138(16) 0.0007(16)
C15 0.0234(19) 0.015(2) 0.0197(18) 0.0003(14) 0.0047(14) -0.0005(15)
C16 0.0224(19) 0.017(2) 0.0253(19) 0.0022(15) 0.0003(15) 0.0000(15)
C17 0.030(2) 0.020(2) 0.029(2) -0.0062(17) 0.0017(16) 0.0025(17)
C18 0.032(2) 0.027(2) 0.021(2) -0.0078(16) 0.0016(16) -0.0053(17)
C19 0.0244(19) 0.022(2) 0.028(2) 0.0044(16) 0.0001(15) 0.0046(16)
C20 0.0265(19) 0.0143(19) 0.0243(19) -0.0020(15) 0.0068(15) 0.0019(15)
C21 0.025(2) 0.023(2) 0.027(2) -0.0018(16) 0.0053(15) -0.0063(16)
C23 0.034(2) 0.020(2) 0.0208(19) 0.0012(15) 0.0016(15) -0.0038(17)
C24 0.038(2) 0.028(2) 0.0196(19) 0.0015(16) 0.0028(16) -0.0140(19)
C25 0.033(2) 0.023(2) 0.0190(18) -0.0062(16) 0.0045(15) 0.0005(17)
C26 0.028(2) 0.016(2) 0.027(2) -0.0005(15) -0.0102(15) 0.0031(16)
C27 0.0198(19) 0.019(2) 0.033(2) -0.0016(16) 0.0034(15) -0.0040(15)
C28 0.029(2) 0.0148(19) 0.0200(18) -0.0056(14) -0.0005(14) -0.0047(15)
C29 0.0208(18) 0.020(2) 0.0210(19) -0.0010(15) 0.0005(14) -0.0009(15)
C30 0.0229(19) 0.026(2) 0.0153(18) -0.0021(15) -0.0030(13) 0.0034(16)
C31 0.0191(18) 0.026(2) 0.0241(19) -0.0060(16) -0.0012(14) 0.0000(16)
C32 0.026(2) 0.029(2) 0.026(2) 0.0075(17) 0.0035(15) 0.0075(17)
C33 0.030(2) 0.022(2) 0.035(2) -0.0002(17) 0.0082(17) 0.0030(17)
C34 0.0190(19) 0.029(2) 0.0223(19) 0.0018(16) 0.0000(14) -0.0030(16)
C35 0.021(2) 0.030(2) 0.043(2) -0.0071(18) 0.0011(16) 0.0003(17)
C36 0.041(2) 0.034(3) 0.045(3) -0.013(2) 0.0101(19) -0.008(2)
C37 0.037(2) 0.047(3) 0.025(2) -0.0057(19) 0.0042(17) -0.017(2)
C38 0.024(2) 0.053(3) 0.027(2) 0.004(2) -0.0015(16) -0.006(2)
C39 0.030(2) 0.034(2) 0.028(2) -0.0012(17) 0.0023(16) -0.0016(18)
C40 0.0244(19) 0.025(2) 0.0221(19) -0.0080(16) -0.0012(14) 0.0090(16)
C41 0.0217(19) 0.024(2) 0.037(2) -0.0108(18) -0.0012(15) 0.0026(16)
C42 0.029(2) 0.025(2) 0.0178(18) -0.0009(15) 0.0007(14) -0.0011(17)
C43 0.035(2) 0.018(2) 0.0224(19) 0.0030(15) -0.0028(16) -0.0028(16)
B1 0.030(2) 0.017(2) 0.018(2) 0.0003(17) 0.0048(16) -0.0007(18)
F0AA 0.0268(12) 0.0395(15) 0.0403(13) 0.0059(10) 0.0046(9) 0.0024(10)

loop_
_atom_type_symbol
_atom_type_description
_atom_type_scat_dispersion_real
_atom_type_scat_dispersion_imag
_atom_type_scat_source
C C 0.0033 0.0016 'International Tables Vol C Tables 4.2.6.8 and 6.1.1.4'
O O 0.0106 0.0060 'International Tables Vol C Tables 4.2.6.8 and 6.1.1.4'
B B 0.0013 0.0007 'International Tables Vol C Tables 4.2.6.8 and 6.1.1.4'
F F 0.0171 0.0103 'International Tables Vol C Tables 4.2.6.8 and 6.1.1.4'
P P 0.1023 0.0942 'International Tables Vol C Tables 4.2.6.8 and 6.1.1.4'
Cl Cl 0.1484 0.1585 'International Tables Vol C Tables 4.2.6.8 and 6.1.1.4'
H H 0.0000 0.0000 'International Tables Vol C Tables 4.2.6.8 and 6.1.1.4'

loop_
_geom_angle_atom_site_label_1
_geom_angle_atom_site_label_2
_geom_angle_atom_site_label_3
_geom_angle
F20 P1 C34 104.19(13)
F20 P1 C30 100.22(14)
C34 P1 C30 118.97(16)
F20 P1 C29 109.39(13)
C34 P1 C29 111.05(16)
C30 P1 C29 111.79(15)
F1 C1 C2 119.6(3)
F1 C1 C21 120.9(3)
C2 C1 C21 119.6(3)
F15 C2 C1 119.5(3)
F15 C2 C3 120.6(3)
C1 C2 C3 120.0(3)
F13 C3 C2 115.4(3)
F13 C3 C4 120.8(3)
C2 C3 C4 123.8(3)
C23 C4 C3 112.5(3)
C23 C4 B1 119.4(3)
C3 C4 B1 127.8(3)
C25 C5 C6 113.4(3)
C25 C5 B1 119.4(3)
C6 C5 B1 127.0(3)
F16 C6 C7 114.3(3)
F16 C6 C5 121.8(3)
C7 C6 C5 123.9(3)
F19 C7 C8 119.8(3)
F19 C7 C6 120.0(3)
C8 C7 C6 120.2(3)
F2 C8 C7 120.5(3)
F2 C8 C24 120.5(3)
C7 C8 C24 119.0(3)
F3 C9 C14 120.8(3)
F3 C9 C10 121.3(3)
C14 C9 C10 118.0(3)
F4 C10 C11 120.6(3)
F4 C10 C9 119.4(3)
C11 C10 C9 120.1(3)
F5 C11 C10 116.2(3)
F5 C11 C12 119.1(3)
C10 C11 C12 124.7(3)
C13 C12 C11 112.4(3)
C13 C12 B1 128.5(3)
C11 C12 B1 118.9(3)
F6 C13 C14 115.8(3)
F6 C13 C12 120.2(3)
C14 C13 C12 124.0(3)
F7 C14 C9 119.2(3)
F7 C14 C13 120.0(3)
C9 C14 C13 120.8(3)
C16 C15 C20 112.9(3)
C16 C15 B1 127.4(3)
C20 C15 B1 119.5(3)
F8 C16 C17 114.3(3)
F8 C16 C15 121.6(3)
C17 C16 C15 124.1(3)
F9 C17 C18 119.4(3)
F9 C17 C16 120.6(3)
C18 C17 C16 120.0(3)
F12 C18 C17 121.0(3)
F12 C18 C19 120.2(3)
C17 C18 C19 118.8(3)
F11 C19 C20 121.4(3)
F11 C19 C18 119.4(3)
C20 C19 C18 119.2(3)
F10 C20 C19 115.6(3)
F10 C20 C15 119.4(3)
C19 C20 C15 124.9(3)
F0AA C21 C1 120.5(3)
F0AA C21 C23 120.7(3)
C1 C21 C23 118.7(3)
F14 C23 C21 116.0(3)
F14 C23 C4 118.5(3)
C21 C23 C4 125.5(3)
F17 C24 C8 120.3(3)
F17 C24 C25 120.7(3)
C8 C24 C25 119.0(3)
F18 C25 C24 115.8(3)
F18 C25 C5 119.7(3)
C24 C25 C5 124.5(3)
C43 C26 C27 120.2(3)
C43 C26 Cl1 120.5(3)
C27 C26 Cl1 119.4(3)
C28 C27 C26 118.8(3)
C28 C27 Cl10 120.2(3)
C26 C27 Cl10 121.0(3)
C27 C28 C29 121.6(3)
C27 C28 Cl3 119.3(2)
C29 C28 Cl3 119.0(3)
C28 C29 C42 118.4(3)
C28 C29 P1 117.2(2)
C42 C29 P1 124.4(2)
C40 C30 C31 117.3(3)
C40 C30 P1 117.3(2)
C31 C30 P1 125.4(3)
C32 C31 C30 120.8(3)
C32 C31 Cl5 117.9(3)
C30 C31 Cl5 121.3(3)
C33 C32 C31 120.5(3)
C33 C32 Cl6 119.7(3)
C31 C32 Cl6 119.8(3)
C41 C33 C32 120.2(3)
C41 C33 Cl2 119.9(3)
C32 C33 Cl2 119.9(3)
C35 C34 C39 120.8(3)
C35 C34 P1 120.7(3)
C39 C34 P1 118.5(3)
C36 C35 C34 119.7(3)
C36 C35 H35 120.1
C34 C35 H35 120.1
C37 C36 C35 119.5(4)
C37 C36 H36 120.2
C35 C36 H36 120.2
C36 C37 C38 120.6(4)
C36 C37 H37 119.7
C38 C37 H37 119.7
C37 C38 C39 121.1(4)
C37 C38 H38 119.5
C39 C38 H38 119.5
C38 C39 C34 118.2(4)
C38 C39 H39 120.9
C34 C39 H39 120.9
C41 C40 C30 121.5(3)
C41 C40 Cl4 118.4(3)
C30 C40 Cl4 120.1(3)
C33 C41 C40 119.5(3)
C33 C41 Cl7 120.4(3)
C40 C41 Cl7 120.1(3)
C43 C42 C29 120.7(3)
C43 C42 Cl8 118.2(3)
C29 C42 Cl8 121.0(3)
C42 C43 C26 120.2(3)
C42 C43 Cl9 120.7(3)
C26 C43 Cl9 119.1(3)
C15 B1 C12 114.6(3)
C15 B1 C4 113.1(3)
C12 B1 C4 101.7(3)
C15 B1 C5 101.6(3)
C12 B1 C5 112.0(3)
C4 B1 C5 114.4(3)

loop_
_geom_bond_atom_site_label_1
_geom_bond_atom_site_label_2
_geom_bond_distance
Cl1 C26 1.704(3)
Cl2 C33 1.706(4)
Cl3 C28 1.721(3)
Cl4 C40 1.719(3)
Cl5 C31 1.715(3)
Cl6 C32 1.724(3)
Cl7 C41 1.718(4)
Cl8 C42 1.720(3)
Cl9 C43 1.711(3)
Cl10 C27 1.707(3)
P1 F20 1.5395(19)
P1 C34 1.759(3)
P1 C30 1.799(4)
P1 C29 1.803(3)
F1 C1 1.356(4)
F2 C8 1.341(4)
F3 C9 1.343(4)
F4 C10 1.358(4)
F5 C11 1.361(4)
F6 C13 1.359(4)
F7 C14 1.357(4)
F8 C16 1.357(4)
F9 C17 1.357(4)
F10 C20 1.361(4)
F11 C19 1.354(4)
F12 C18 1.354(4)
F13 C3 1.359(4)
F14 C23 1.365(4)
F15 C2 1.350(4)
F16 C6 1.354(4)
F17 C24 1.338(4)
F18 C25 1.348(4)
F19 C7 1.357(4)
C1 C2 1.367(5)
C1 C21 1.364(5)
C2 C3 1.380(5)
C3 C4 1.395(4)
C4 C23 1.392(4)
C4 B1 1.656(5)
C5 C25 1.388(5)
C5 C6 1.388(5)
C5 B1 1.654(5)
C6 C7 1.386(4)
C7 C8 1.363(5)
C8 C24 1.379(5)
C9 C14 1.368(5)
C9 C10 1.365(5)
C10 C11 1.368(5)
C11 C12 1.394(4)
C12 C13 1.391(4)
C12 B1 1.659(5)
C13 C14 1.368(5)
C15 C16 1.381(4)
C15 C20 1.396(4)
C15 B1 1.650(5)
C16 C17 1.378(5)
C17 C18 1.368(5)
C18 C19 1.373(5)
C19 C20 1.367(5)
C21 F0AA 1.348(4)
C21 C23 1.376(5)
C24 C25 1.391(5)
C26 C43 1.396(5)
C26 C27 1.404(5)
C27 C28 1.386(5)
C28 C29 1.400(4)
C29 C42 1.405(4)
C30 C40 1.415(5)
C30 C31 1.399(4)
C31 C32 1.392(5)
C32 C33 1.379(5)
C33 C41 1.383(5)
C34 C35 1.386(5)
C34 C39 1.397(5)
C35 C36 1.385(5)
C35 H35 0.9500
C36 C37 1.380(5)
C36 H36 0.9500
C37 C38 1.373(5)
C37 H37 0.9500
C38 C39 1.382(5)
C38 H38 0.9500
C39 H39 0.9500
C40 C41 1.386(5)
C42 C43 1.376(5)

loop_
_geom_torsion_atom_site_label_1
_geom_torsion_atom_site_label_2
_geom_torsion_atom_site_label_3
_geom_torsion_atom_site_label_4
_geom_torsion
F1 C1 C2 F15 -0.2(5)
C21 C1 C2 F15 179.6(3)
F1 C1 C2 C3 179.3(3)
C21 C1 C2 C3 -0.9(6)
F15 C2 C3 F13 2.2(5)
C1 C2 C3 F13 -177.3(3)
F15 C2 C3 C4 -179.6(3)
C1 C2 C3 C4 0.9(6)
F13 C3 C4 C23 177.1(3)
C2 C3 C4 C23 -0.9(5)
F13 C3 C4 B1 3.5(5)
C2 C3 C4 B1 -174.6(3)
C25 C5 C6 F16 -177.2(3)
B1 C5 C6 F16 -3.3(5)
C25 C5 C6 C7 2.4(5)
B1 C5 C6 C7 176.3(3)
F16 C6 C7 F19 -0.3(4)
C5 C6 C7 F19 -180.0(3)
F16 C6 C7 C8 178.2(3)
C5 C6 C7 C8 -1.4(5)
F19 C7 C8 F2 0.2(5)
C6 C7 C8 F2 -178.3(3)
F19 C7 C8 C24 177.7(3)
C6 C7 C8 C24 -0.8(5)
F3 C9 C10 F4 -1.1(5)
C14 C9 C10 F4 179.1(3)
F3 C9 C10 C11 178.9(3)
C14 C9 C10 C11 -0.9(5)
F4 C10 C11 F5 -0.5(5)
C9 C10 C11 F5 179.5(3)
F4 C10 C11 C12 179.5(3)
C9 C10 C11 C12 -0.5(5)
F5 C11 C12 C13 -178.2(3)
C10 C11 C12 C13 1.8(5)
F5 C11 C12 B1 -1.7(4)
C10 C11 C12 B1 178.3(3)
C11 C12 C13 F6 177.6(3)
B1 C12 C13 F6 1.6(5)
C11 C12 C13 C14 -1.9(5)
B1 C12 C13 C14 -178.0(3)
F3 C9 C14 F7 0.2(5)
C10 C9 C14 F7 180.0(3)
F3 C9 C14 C13 -179.0(3)
C10 C9 C14 C13 0.8(5)
F6 C13 C14 F7 2.0(4)
C12 C13 C14 F7 -178.5(3)
F6 C13 C14 C9 -178.8(3)
C12 C13 C14 C9 0.7(5)
C20 C15 C16 F8 -177.5(3)
B1 C15 C16 F8 -3.8(5)
C20 C15 C16 C17 1.7(5)
B1 C15 C16 C17 175.4(3)
F8 C16 C17 F9 -1.6(5)
C15 C16 C17 F9 179.1(3)
F8 C16 C17 C18 178.3(3)
C15 C16 C17 C18 -1.0(5)
F9 C17 C18 F12 -0.8(5)
C16 C17 C18 F12 179.3(3)
F9 C17 C18 C19 179.9(3)
C16 C17 C18 C19 -0.1(5)
F12 C18 C19 F11 1.5(5)
C17 C18 C19 F11 -179.2(3)
F12 C18 C19 C20 -179.2(3)
C17 C18 C19 C20 0.2(5)
F11 C19 C20 F10 0.4(5)
C18 C19 C20 F10 -179.0(3)
F11 C19 C20 C15 -179.9(3)
C18 C19 C20 C15 0.7(5)
C16 C15 C20 F10 178.1(3)
B1 C15 C20 F10 3.8(4)
C16 C15 C20 C19 -1.6(5)
B1 C15 C20 C19 -175.9(3)
F1 C1 C21 F0AA 1.8(5)
C2 C1 C21 F0AA -178.0(3)
F1 C1 C21 C23 -179.2(3)
C2 C1 C21 C23 1.0(5)
F0AA C21 C23 F14 -2.1(5)
C1 C21 C23 F14 178.9(3)
F0AA C21 C23 C4 177.8(3)
C1 C21 C23 C4 -1.2(6)
C3 C4 C23 F14 -179.0(3)
B1 C4 C23 F14 -4.8(5)
C3 C4 C23 C21 1.1(5)
B1 C4 C23 C21 175.3(3)
F2 C8 C24 F17 -0.4(5)
C7 C8 C24 F17 -177.9(3)
F2 C8 C24 C25 179.3(3)
C7 C8 C24 C25 1.8(5)
F17 C24 C25 F18 0.4(5)
C8 C24 C25 F18 -179.3(3)
F17 C24 C25 C5 179.0(3)
C8 C24 C25 C5 -0.7(5)
C6 C5 C25 F18 177.2(3)
B1 C5 C25 F18 2.8(5)
C6 C5 C25 C24 -1.3(5)
B1 C5 C25 C24 -175.7(3)
C43 C26 C27 C28 0.3(5)
Cl1 C26 C27 C28 179.2(3)
C43 C26 C27 Cl10 -178.0(3)
Cl1 C26 C27 Cl10 0.9(4)
C26 C27 C28 C29 2.3(5)
Cl10 C27 C28 C29 -179.4(3)
C26 C27 C28 Cl3 -174.0(3)
Cl10 C27 C28 Cl3 4.3(4)
C27 C28 C29 C42 -3.8(5)
Cl3 C28 C29 C42 172.5(3)
C27 C28 C29 P1 176.5(3)
Cl3 C28 C29 P1 -7.2(4)
F20 P1 C29 C28 -161.6(2)
C34 P1 C29 C28 83.9(3)
C30 P1 C29 C28 -51.5(3)
F20 P1 C29 C42 18.6(3)
C34 P1 C29 C42 -95.8(3)
C30 P1 C29 C42 128.7(3)
F20 P1 C30 C40 55.1(3)
C34 P1 C30 C40 167.7(2)
C29 P1 C30 C40 -60.7(3)
F20 P1 C30 C31 -120.8(3)
C34 P1 C30 C31 -8.2(4)
C29 P1 C30 C31 123.4(3)
C40 C30 C31 C32 -3.6(5)
P1 C30 C31 C32 172.3(3)
C40 C30 C31 Cl5 174.5(2)
P1 C30 C31 Cl5 -9.6(4)
C30 C31 C32 C33 2.8(5)
Cl5 C31 C32 C33 -175.4(3)
C30 C31 C32 Cl6 -176.6(2)
Cl5 C31 C32 Cl6 5.2(4)
C31 C32 C33 C41 1.6(5)
Cl6 C32 C33 C41 -178.9(3)
C31 C32 C33 Cl2 -178.7(3)
Cl6 C32 C33 Cl2 0.7(4)
F20 P1 C34 C35 -136.5(3)
C30 P1 C34 C35 113.1(3)
C29 P1 C34 C35 -18.8(3)
F20 P1 C34 C39 41.7(3)
C30 P1 C34 C39 -68.7(3)
C29 P1 C34 C39 159.4(3)
C39 C34 C35 C36 1.6(5)
P1 C34 C35 C36 179.8(3)
C34 C35 C36 C37 -0.1(6)
C35 C36 C37 C38 -1.8(6)
C36 C37 C38 C39 2.2(6)
C37 C38 C39 C34 -0.7(5)
C35 C34 C39 C38 -1.2(5)
P1 C34 C39 C38 -179.4(3)
C31 C30 C40 C41 0.1(5)
P1 C30 C40 C41 -176.1(3)
C31 C30 C40 Cl4 -177.3(2)
P1 C30 C40 Cl4 6.5(4)
C32 C33 C41 C40 -5.1(5)
Cl2 C33 C41 C40 175.3(3)
C32 C33 C41 Cl7 174.6(3)
Cl2 C33 C41 Cl7 -5.0(4)
C30 C40 C41 C33 4.2(5)
Cl4 C40 C41 C33 -178.4(3)
C30 C40 C41 Cl7 -175.5(3)
Cl4 C40 C41 Cl7 1.9(4)
C28 C29 C42 C43 2.6(5)
P1 C29 C42 C43 -177.6(3)
C28 C29 C42 Cl8 -174.6(3)
P1 C29 C42 Cl8 5.1(4)
C29 C42 C43 C26 0.0(5)
Cl8 C42 C43 C26 177.3(3)
C29 C42 C43 Cl9 -179.9(3)
Cl8 C42 C43 Cl9 -2.6(4)
C27 C26 C43 C42 -1.5(5)
Cl1 C26 C43 C42 179.7(3)
C27 C26 C43 Cl9 178.4(3)
Cl1 C26 C43 Cl9 -0.5(4)
C16 C15 B1 C12 130.1(3)
C20 C15 B1 C12 -56.6(4)
C16 C15 B1 C4 14.2(5)
C20 C15 B1 C4 -172.5(3)
C16 C15 B1 C5 -108.9(4)
C20 C15 B1 C5 64.4(4)
C13 C12 B1 C15 -12.6(5)
C11 C12 B1 C15 171.6(3)
C13 C12 B1 C4 109.7(4)
C11 C12 B1 C4 -66.1(3)
C13 C12 B1 C5 -127.7(3)
C11 C12 B1 C5 56.5(4)
C23 C4 B1 C15 58.0(4)
C3 C4 B1 C15 -128.8(3)
C23 C4 B1 C12 -65.4(4)
C3 C4 B1 C12 107.9(4)
C23 C4 B1 C5 173.6(3)
C3 C4 B1 C5 -13.1(5)
C25 C5 B1 C15 66.2(4)
C6 C5 B1 C15 -107.3(4)
C25 C5 B1 C12 -171.0(3)
C6 C5 B1 C12 15.4(5)
C25 C5 B1 C4 -56.0(4)
C6 C5 B1 C4 130.5(3)

loop_
_platon_squeeze_void_nr
_platon_squeeze_void_average_x
_platon_squeeze_void_average_y
_platon_squeeze_void_average_z
_platon_squeeze_void_volume
_platon_squeeze_void_count_electrons
_platon_squeeze_void_content
1 -0.016 0.163 0.640 216 82 ' '
2 0.016 0.837 0.360 215 82 ' '
3 0.484 0.337 0.140 216 82 ' '
4 0.516 0.663 0.860 216 82 ' '
